data_7708856
loop_
_publ_author_name
'King, Rhys'
'Levason, William'
'Reid, Gillian'

_publ_section_title
;
 Neutral and cationic germanium(IV) fluoride complexes with phosphine
 coordination -- synthesis, spectroscopy and structures
;
_journal_name_full 'Dalton Transactions'
_journal_paper_doi 10.1039/D1DT03339E
_journal_year 2021
_chemical_absolute_configuration ad
_chemical_formula_moiety 'C12 H16 F8 Ge O6 P2 S2'
_chemical_formula_sum 'C12 H16 F8 Ge O6 P2 S2'
_chemical_formula_weight 606.90
_space_group_crystal_system orthorhombic
_space_group_IT_number 19
_space_group_name_Hall 'P 2ac 2ab'
_space_group_name_H-M_alt 'P 21 21 21'
_atom_sites_solution_hydrogens geom
_atom_sites_solution_primary dual
_audit_creation_date 2021-09-30
_audit_creation_method
;
Olex2 1.2
(compiled 2018.05.29 svn.r3508 for OlexSys, GUI svn.r5506)
;
_audit_update_record
;
2021-09-30 deposited with the CCDC.	2021-11-15 downloaded from the CCDC.
;
_cell_angle_alpha 90.0
_cell_angle_beta 90.0
_cell_angle_gamma 90.0
_cell_formula_units_Z 4
_cell_length_a 8.49904(14)
_cell_length_b 15.8315(3)
_cell_length_c 16.3349(4)
_cell_measurement_reflns_used 28410
_cell_measurement_temperature 100.2(8)
_cell_measurement_theta_max 30.5370
_cell_measurement_theta_min 3.4470
_cell_volume 2197.90(8)
_computing_cell_refinement 'CrysAlisPro 1.171.40.84a (Rigaku OD, 2020)'
_computing_data_collection 'CrysAlisPro 1.171.40.84a (Rigaku OD, 2020)'
_computing_data_reduction 'CrysAlisPro 1.171.40.84a (Rigaku OD, 2020)'
_computing_molecular_graphics 'Olex2 (Dolomanov et al., 2009)'
_computing_publication_material 'Olex2 (Dolomanov et al., 2009)'
_computing_structure_refinement 'ShelXL (Sheldrick, 2015)'
_computing_structure_solution 'ShelXT (Sheldrick, 2015)'
_diffrn_ambient_environment N~2~
_diffrn_ambient_temperature 100.2(8)
_diffrn_detector 'CCD plate'
_diffrn_measured_fraction_theta_full 0.997
_diffrn_measured_fraction_theta_max 0.977
_diffrn_measurement_details
;
List of Runs (angles in degrees, time in seconds):

  # Type    Start    End  Width  t~exp~   \w     \q     \k     \f   Frames
#--------------------------------------------------------------------------
  1  \w   -105.00  74.00   1.00    5.00    --  -15.70   0.00  30.00  179
  2  \w   -105.00  17.00   1.00    5.00    --  -15.70 -60.00-150.00  122
  3  \w   -105.00  17.00   1.00    5.00    --  -15.70 -60.00  30.00  122
  4  \w   -105.00  17.00   1.00    5.00    --  -15.70 -60.00 150.00  122
  5  \w   -105.00  17.00   1.00    5.00    --  -15.70 -60.00 -60.00  122
  6  \w    -48.00  74.00   1.00    5.00    --  -15.70  60.00  60.00  122
  7  \w    -48.00  74.00   1.00    5.00    --  -15.70  60.00 -60.00  122
  8  \w    -48.00  16.00   1.00    5.00    --  -15.70  57.00 120.00   64
  9  \w    -48.00  74.00   1.00    5.00    --  -15.70  60.00-180.00  122
;
_diffrn_measurement_device 'four-circle diffractometer'
_diffrn_measurement_device_type 'XtaLAB AFC12 (RCD3): Kappa single'
_diffrn_measurement_method '\w scans'
_diffrn_orient_matrix_type 'CrysAlisPro convention (1999,Acta A55,543-557)'
_diffrn_orient_matrix_UB_11 -0.0120724000
_diffrn_orient_matrix_UB_12 0.0021531000
_diffrn_orient_matrix_UB_13 -0.0429180000
_diffrn_orient_matrix_UB_21 -0.0820126000
_diffrn_orient_matrix_UB_22 -0.0056101000
_diffrn_orient_matrix_UB_23 0.0060039000
_diffrn_orient_matrix_UB_31 -0.0097587000
_diffrn_orient_matrix_UB_32 0.0443893000
_diffrn_orient_matrix_UB_33 0.0027882000
_diffrn_radiation_monochromator mirror
_diffrn_radiation_probe x-ray
_diffrn_radiation_type MoK\a
_diffrn_radiation_wavelength 0.71073
_diffrn_reflns_av_R_equivalents 0.0710
_diffrn_reflns_av_unetI/netI 0.0386
_diffrn_reflns_Laue_measured_fraction_full 0.997
_diffrn_reflns_Laue_measured_fraction_max 0.977
_diffrn_reflns_limit_h_max 12
_diffrn_reflns_limit_h_min -12
_diffrn_reflns_limit_k_max 22
_diffrn_reflns_limit_k_min -22
_diffrn_reflns_limit_l_max 22
_diffrn_reflns_limit_l_min -23
_diffrn_reflns_number 71065
_diffrn_reflns_point_group_measured_fraction_full 0.998
_diffrn_reflns_point_group_measured_fraction_max 0.965
_diffrn_reflns_theta_full 25.242
_diffrn_reflns_theta_max 31.124
_diffrn_reflns_theta_min 2.993
_diffrn_source 'Rotating-anode X-ray tube'
_diffrn_source_type 'Rigaku (Mo) X-ray Source'
_exptl_absorpt_coefficient_mu 1.832
_exptl_absorpt_correction_T_max 1.00000
_exptl_absorpt_correction_T_min 0.94884
_exptl_absorpt_correction_type multi-scan
_exptl_absorpt_process_details
;
CrysAlisPro 1.171.40.84a (Rigaku Oxford Diffraction, 2020)
Empirical absorption correction using spherical harmonics,
implemented in SCALE3 ABSPACK scaling algorithm.
;
_exptl_crystal_colour 'clear colourless'
_exptl_crystal_colour_lustre clear
_exptl_crystal_colour_primary colourless
_exptl_crystal_density_diffrn 1.834
_exptl_crystal_description needle
_exptl_crystal_F_000 1208
_exptl_crystal_size_max 0.3
_exptl_crystal_size_mid 0.12
_exptl_crystal_size_min 0.06
_refine_diff_density_max 1.767
_refine_diff_density_min -0.826
_refine_diff_density_rms 0.134
_refine_ls_abs_structure_details
;
 Flack x determined using 2345 quotients [(I+)-(I-)]/[(I+)+(I-)]
 (Parsons, Flack and Wagner, Acta Cryst. B69 (2013) 249-259).
;
_refine_ls_abs_structure_Flack 0.011(5)
_refine_ls_extinction_method none
_refine_ls_goodness_of_fit_ref 1.131
_refine_ls_hydrogen_treatment constr
_refine_ls_matrix_type full
_refine_ls_number_parameters 284
_refine_ls_number_reflns 6832
_refine_ls_number_restraints 0
_refine_ls_restrained_S_all 1.131
_refine_ls_R_factor_all 0.0685
_refine_ls_R_factor_gt 0.0612
_refine_ls_shift/su_max 0.001
_refine_ls_shift/su_mean 0.000
_refine_ls_structure_factor_coef Fsqd
_refine_ls_weighting_details 'w=1/[\s^2^(Fo^2^)+(0.0540P)^2^+7.9413P] where P=(Fo^2^+2Fc^2^)/3'
_refine_ls_weighting_scheme calc
_refine_ls_wR_factor_gt 0.1425
_refine_ls_wR_factor_ref 0.1455
_reflns_Friedel_coverage 0.762
_reflns_Friedel_fraction_full 1.000
_reflns_Friedel_fraction_max 0.949
_reflns_number_gt 6280
_reflns_number_total 6832
_reflns_threshold_expression 'I > 2\s(I)'
_cod_data_source_file d1dt03339e2.cif
_cod_data_source_block rk[gef2(diphos)][otf]2
_cod_database_code 7708856
_shelx_shelxl_version_number 2017/1
_chemical_oxdiff_formula 'Ge F8 P2 C15 H15 S2 O6'
_chemical_oxdiff_usercomment 'colourless chunk - '
_shelx_space_group_comment
;
The symmetry employed for this shelxl refinement is uniquely defined
by the following loop, which should always be used as a source of
symmetry information in preference to the above space-group names.
They are only intended as comments.
;
_cell_oxdiff_angle_alpha 89.9329(17)
_cell_oxdiff_angle_beta 89.9770(14)
_cell_oxdiff_angle_gamma 90.0142(13)
_cell_oxdiff_length_a 8.49779(11)
_cell_oxdiff_length_b 15.8347(3)
_cell_oxdiff_length_c 16.3340(4)
_cell_oxdiff_measurement_reflns_used 28408
_cell_oxdiff_volume 2197.90(7)
_shelx_estimated_absorpt_t_max 0.898
_shelx_estimated_absorpt_t_min 0.611
_reflns_odcompleteness_completeness 99.69
_reflns_odcompleteness_iscentric 1
_reflns_odcompleteness_theta 28.64
_olex2_refinement_description
;
1. Fixed Uiso
 At 1.2 times of:
  All C(H) groups
 At 1.5 times of:
  All C(H,H,H) groups
2.a Aromatic/amide H refined with riding coordinates:
 C9(H9), C6(H6), C8(H8), C7(H7)
2.b Idealised Me refined as rotating group:
 C3(H3A,H3B,H3C), C1(H1A,H1B,H1C), C2(H2A,H2B,H2C), C4(H4A,H4B,H4C)
;
_olex2_submission_special_instructions 'No special instructions were received'
_oxdiff_exptl_absorpt_empirical_details
;
Empirical correction (ABSPACK) includes:
- Absorption correction using spherical harmonics
- Frame scaling
;
_oxdiff_exptl_absorpt_empirical_full_max 1.595
_oxdiff_exptl_absorpt_empirical_full_min 0.633

loop_
_space_group_symop_operation_xyz
'x, y, z'
'-x+1/2, -y, z+1/2'
'-x, y+1/2, -z+1/2'
'x+1/2, -y+1/2, -z'

loop_
_atom_site_label
_atom_site_type_symbol
_atom_site_fract_x
_atom_site_fract_y
_atom_site_fract_z
_atom_site_U_iso_or_equiv
_atom_site_adp_type
_atom_site_occupancy
_atom_site_site_symmetry_order
_atom_site_calc_flag
_atom_site_refinement_flags_posn
_atom_site_refinement_flags_adp
_atom_site_refinement_flags_occupancy
_atom_site_disorder_assembly
_atom_site_disorder_group
Ge1 Ge 0.56235(7) 0.66862(4) 0.69610(4) 0.02139(16) Uani 1 1 d . . . . .
P1 P 0.53906(17) 0.81914(9) 0.68130(10) 0.0188(3) Uani 1 1 d . . . . .
S2 S 0.40369(17) 0.66364(12) 0.87396(10) 0.0242(3) Uani 1 1 d . . . . .
P2 P 0.83174(18) 0.69369(10) 0.72801(10) 0.0192(3) Uani 1 1 d . . . . .
S1 S 0.5409(2) 0.63588(12) 0.50313(11) 0.0294(4) Uani 1 1 d . . . . .
F2 F 0.5958(5) 0.5598(2) 0.7159(3) 0.0321(9) Uani 1 1 d . . . . .
O2 O 0.5292(5) 0.6922(3) 0.8163(3) 0.0239(9) Uani 1 1 d . . . . .
F1 F 0.3603(4) 0.6532(3) 0.6814(3) 0.0281(8) Uani 1 1 d . . . . .
O1 O 0.6223(6) 0.6519(3) 0.5821(3) 0.0290(11) Uani 1 1 d . . . . .
F6 F 0.6186(6) 0.6748(5) 0.9876(3) 0.0562(16) Uani 1 1 d . . . . .
F7 F 0.5038(8) 0.7917(4) 0.9594(4) 0.0612(18) Uani 1 1 d . . . . .
F8 F 0.3807(7) 0.6973(5) 1.0281(3) 0.0592(17) Uani 1 1 d . . . . .
O5 O 0.4028(8) 0.5754(4) 0.8875(4) 0.0425(14) Uani 1 1 d . . . . .
F3 F 0.4073(9) 0.5015(4) 0.5649(4) 0.0640(18) Uani 1 1 d . . . . .
F5 F 0.6439(10) 0.4800(4) 0.5114(5) 0.072(2) Uani 1 1 d . . . . .
O4 O 0.3912(6) 0.6756(4) 0.5004(4) 0.0417(13) Uani 1 1 d . . . . .
O3 O 0.6467(7) 0.6482(4) 0.4366(4) 0.0449(15) Uani 1 1 d . . . . .
O6 O 0.2576(6) 0.7058(4) 0.8609(4) 0.0400(14) Uani 1 1 d . . . . .
F4 F 0.4373(9) 0.5004(5) 0.4345(4) 0.0717(19) Uani 1 1 d . . . . .
C3 C 0.9627(7) 0.6753(5) 0.6440(4) 0.0279(13) Uani 1 1 d . . . . .
H3A H 0.953221 0.616489 0.625941 0.042 Uiso 1 1 calc GR . . . .
H3B H 1.071178 0.686286 0.661376 0.042 Uiso 1 1 calc GR . . . .
H3C H 0.935497 0.713094 0.598610 0.042 Uiso 1 1 calc GR . . . .
C5 C 0.7125(7) 0.8579(4) 0.7341(4) 0.0203(12) Uani 1 1 d . . . . .
C9 C 0.9700(7) 0.8376(4) 0.7934(4) 0.0244(12) Uani 1 1 d . . . . .
H9 H 1.056069 0.801931 0.806805 0.029 Uiso 1 1 calc R . . . .
C1 C 0.5428(9) 0.8598(5) 0.5782(4) 0.0294(14) Uani 1 1 d . . . . .
H1A H 0.634428 0.837007 0.549227 0.044 Uiso 1 1 calc GR . . . .
H1B H 0.549702 0.921608 0.579752 0.044 Uiso 1 1 calc GR . . . .
H1C H 0.446465 0.843009 0.549584 0.044 Uiso 1 1 calc GR . . . .
C10 C 0.8396(7) 0.8037(4) 0.7532(4) 0.0194(11) Uani 1 1 d . . . . .
C6 C 0.7184(8) 0.9430(4) 0.7570(5) 0.0277(14) Uani 1 1 d . . . . .
H6 H 0.631901 0.979197 0.745661 0.033 Uiso 1 1 calc R . . . .
C2 C 0.3684(7) 0.8641(4) 0.7305(5) 0.0257(13) Uani 1 1 d . . . . .
H2A H 0.274161 0.850345 0.698602 0.039 Uiso 1 1 calc GR . . . .
H2B H 0.380306 0.925550 0.733754 0.039 Uiso 1 1 calc GR . . . .
H2C H 0.358186 0.840723 0.785780 0.039 Uiso 1 1 calc GR . . . .
C12 C 0.4804(11) 0.7111(6) 0.9680(5) 0.041(2) Uani 1 1 d . . . . .
C4 C 0.8980(8) 0.6329(4) 0.8148(5) 0.0288(14) Uani 1 1 d . . . . .
H4A H 0.834566 0.647472 0.862847 0.043 Uiso 1 1 calc GR . . . .
H4B H 1.008785 0.645758 0.825715 0.043 Uiso 1 1 calc GR . . . .
H4C H 0.886528 0.572587 0.802849 0.043 Uiso 1 1 calc GR . . . .
C8 C 0.9764(8) 0.9220(4) 0.8140(5) 0.0309(15) Uani 1 1 d . . . . .
H8 H 1.066836 0.944400 0.840364 0.037 Uiso 1 1 calc R . . . .
C7 C 0.8490(8) 0.9743(4) 0.7958(5) 0.0302(15) Uani 1 1 d . . . . .
H7 H 0.852858 1.032294 0.810566 0.036 Uiso 1 1 calc R . . . .
C11 C 0.5059(11) 0.5203(5) 0.5046(6) 0.0399(19) Uani 1 1 d . . . . .

loop_
_atom_site_aniso_label
_atom_site_aniso_U_11
_atom_site_aniso_U_22
_atom_site_aniso_U_33
_atom_site_aniso_U_23
_atom_site_aniso_U_13
_atom_site_aniso_U_12
Ge1 0.0142(3) 0.0174(3) 0.0325(3) -0.0020(3) 0.0013(2) -0.0020(2)
P1 0.0126(6) 0.0151(6) 0.0286(7) 0.0000(5) -0.0021(5) -0.0002(5)
S2 0.0172(6) 0.0281(8) 0.0272(7) 0.0016(6) 0.0000(5) -0.0025(6)
P2 0.0135(6) 0.0153(7) 0.0289(8) 0.0004(6) 0.0003(6) 0.0020(5)
S1 0.0222(8) 0.0317(8) 0.0342(8) -0.0024(7) -0.0003(7) -0.0005(7)
F2 0.029(2) 0.0158(17) 0.051(3) -0.0007(17) 0.0046(18) -0.0017(15)
O2 0.0191(19) 0.026(2) 0.027(2) 0.0012(18) -0.0022(17) -0.0024(17)
F1 0.0166(16) 0.031(2) 0.037(2) -0.0024(17) 0.0005(15) -0.0075(15)
O1 0.024(2) 0.037(3) 0.026(2) -0.006(2) -0.0008(18) -0.005(2)
F6 0.036(3) 0.095(5) 0.038(3) -0.007(3) -0.015(2) 0.010(3)
F7 0.074(5) 0.047(3) 0.063(4) -0.023(3) 0.001(3) -0.006(3)
F8 0.050(3) 0.098(5) 0.029(2) -0.002(3) 0.005(2) 0.005(3)
O5 0.052(4) 0.032(3) 0.044(3) 0.005(2) 0.010(3) -0.010(3)
F3 0.080(5) 0.046(3) 0.066(4) -0.007(3) 0.021(3) -0.023(3)
F5 0.101(6) 0.031(3) 0.083(5) -0.010(3) -0.005(4) 0.010(3)
O4 0.027(2) 0.053(4) 0.045(3) -0.002(3) -0.005(2) 0.004(3)
O3 0.032(3) 0.061(4) 0.042(3) -0.001(3) 0.000(2) -0.002(3)
O6 0.018(2) 0.063(4) 0.039(3) 0.006(3) 0.000(2) 0.009(2)
F4 0.070(4) 0.079(5) 0.065(4) -0.036(3) 0.005(4) -0.024(4)
C3 0.017(3) 0.030(3) 0.037(3) -0.003(3) 0.005(2) 0.004(3)
C5 0.011(2) 0.020(3) 0.030(3) 0.002(2) 0.002(2) -0.001(2)
C9 0.014(2) 0.025(3) 0.034(3) -0.001(3) -0.001(2) 0.000(2)
C1 0.026(3) 0.033(3) 0.029(3) 0.005(3) -0.005(3) -0.002(3)
C10 0.013(2) 0.018(3) 0.027(3) 0.002(2) 0.002(2) 0.003(2)
C6 0.016(3) 0.021(3) 0.047(4) -0.001(3) -0.004(3) -0.003(2)
C2 0.012(2) 0.026(3) 0.040(4) 0.000(3) 0.001(2) 0.003(2)
C12 0.041(5) 0.055(5) 0.029(4) -0.004(3) -0.004(3) 0.006(4)
C4 0.024(3) 0.025(3) 0.038(4) 0.004(3) -0.004(3) 0.002(2)
C8 0.017(3) 0.027(3) 0.049(4) -0.004(3) -0.008(3) -0.003(2)
C7 0.019(3) 0.019(3) 0.052(4) -0.005(3) -0.004(3) -0.002(2)
C11 0.045(5) 0.028(4) 0.048(5) -0.005(3) 0.005(4) -0.009(3)

loop_
_atom_type_symbol
_atom_type_description
_atom_type_scat_dispersion_real
_atom_type_scat_dispersion_imag
_atom_type_scat_source
C C 0.0033 0.0016 'International Tables Vol C Tables 4.2.6.8 and 6.1.1.4'
H H 0.0000 0.0000 'International Tables Vol C Tables 4.2.6.8 and 6.1.1.4'
O O 0.0106 0.0060 'International Tables Vol C Tables 4.2.6.8 and 6.1.1.4'
F F 0.0171 0.0103 'International Tables Vol C Tables 4.2.6.8 and 6.1.1.4'
P P 0.1023 0.0942 'International Tables Vol C Tables 4.2.6.8 and 6.1.1.4'
S S 0.1246 0.1234 'International Tables Vol C Tables 4.2.6.8 and 6.1.1.4'
Ge Ge 0.1547 1.8001 'International Tables Vol C Tables 4.2.6.8 and 6.1.1.4'

loop_
_geom_angle_atom_site_label_1
_geom_angle_atom_site_label_2
_geom_angle_atom_site_label_3
_geom_angle
_geom_angle_site_symmetry_1
_geom_angle_site_symmetry_3
_geom_angle_publ_flag
P2 Ge1 P1 86.33(6) . . ?
F2 Ge1 P1 173.43(16) . . ?
F2 Ge1 P2 88.17(15) . . ?
F2 Ge1 O2 91.4(2) . . ?
F2 Ge1 O1 90.0(2) . . ?
O2 Ge1 P1 84.44(14) . . ?
O2 Ge1 P2 83.72(13) . . ?
F1 Ge1 P1 92.51(14) . . ?
F1 Ge1 P2 174.93(15) . . ?
F1 Ge1 F2 92.7(2) . . ?
F1 Ge1 O2 91.26(19) . . ?
F1 Ge1 O1 96.1(2) . . ?
O1 Ge1 P1 93.46(17) . . ?
O1 Ge1 P2 88.88(15) . . ?
O1 Ge1 O2 172.4(2) . . ?
C5 P1 Ge1 102.7(2) . . ?
C1 P1 Ge1 116.5(3) . . ?
C1 P1 C5 108.0(3) . . ?
C1 P1 C2 106.8(3) . . ?
C2 P1 Ge1 114.4(2) . . ?
C2 P1 C5 107.9(3) . . ?
O2 S2 C12 98.7(4) . . ?
O5 S2 O2 113.7(3) . . ?
O5 S2 O6 118.8(4) . . ?
O5 S2 C12 106.0(4) . . ?
O6 S2 O2 112.7(3) . . ?
O6 S2 C12 104.1(4) . . ?
C3 P2 Ge1 113.8(2) . . ?
C3 P2 C4 108.8(3) . . ?
C10 P2 Ge1 104.4(2) . . ?
C10 P2 C3 108.1(3) . . ?
C10 P2 C4 109.1(3) . . ?
C4 P2 Ge1 112.5(2) . . ?
O1 S1 C11 103.4(4) . . ?
O4 S1 O1 111.7(3) . . ?
O4 S1 O3 118.8(4) . . ?
O4 S1 C11 107.1(4) . . ?
O3 S1 O1 110.2(3) . . ?
O3 S1 C11 104.3(4) . . ?
S2 O2 Ge1 131.1(3) . . ?
S1 O1 Ge1 137.0(3) . . ?
P2 C3 H3A 109.5 . . ?
P2 C3 H3B 109.5 . . ?
P2 C3 H3C 109.5 . . ?
H3A C3 H3B 109.5 . . ?
H3A C3 H3C 109.5 . . ?
H3B C3 H3C 109.5 . . ?
C10 C5 P1 121.3(5) . . ?
C6 C5 P1 118.8(5) . . ?
C6 C5 C10 119.9(6) . . ?
C10 C9 H9 119.4 . . ?
C8 C9 H9 119.4 . . ?
C8 C9 C10 121.3(6) . . ?
P1 C1 H1A 109.5 . . ?
P1 C1 H1B 109.5 . . ?
P1 C1 H1C 109.5 . . ?
H1A C1 H1B 109.5 . . ?
H1A C1 H1C 109.5 . . ?
H1B C1 H1C 109.5 . . ?
C5 C10 P2 120.7(5) . . ?
C9 C10 P2 120.8(5) . . ?
C9 C10 C5 118.4(6) . . ?
C5 C6 H6 120.0 . . ?
C7 C6 C5 120.0(6) . . ?
C7 C6 H6 120.0 . . ?
P1 C2 H2A 109.5 . . ?
P1 C2 H2B 109.5 . . ?
P1 C2 H2C 109.5 . . ?
H2A C2 H2B 109.5 . . ?
H2A C2 H2C 109.5 . . ?
H2B C2 H2C 109.5 . . ?
F6 C12 S2 109.6(6) . . ?
F7 C12 S2 111.5(6) . . ?
F7 C12 F6 108.2(8) . . ?
F7 C12 F8 110.0(8) . . ?
F8 C12 S2 109.2(7) . . ?
F8 C12 F6 108.2(7) . . ?
P2 C4 H4A 109.5 . . ?
P2 C4 H4B 109.5 . . ?
P2 C4 H4C 109.5 . . ?
H4A C4 H4B 109.5 . . ?
H4A C4 H4C 109.5 . . ?
H4B C4 H4C 109.5 . . ?
C9 C8 H8 120.2 . . ?
C9 C8 C7 119.5(6) . . ?
C7 C8 H8 120.2 . . ?
C6 C7 C8 120.9(6) . . ?
C6 C7 H7 119.6 . . ?
C8 C7 H7 119.6 . . ?
F3 C11 S1 109.4(6) . . ?
F3 C11 F5 112.6(8) . . ?
F5 C11 S1 109.3(6) . . ?
F4 C11 S1 107.2(7) . . ?
F4 C11 F3 108.1(8) . . ?
F4 C11 F5 110.1(8) . . ?

loop_
_geom_bond_atom_site_label_1
_geom_bond_atom_site_label_2
_geom_bond_distance
_geom_bond_site_symmetry_2
_geom_bond_publ_flag
Ge1 P1 2.4033(16) . ?
Ge1 P2 2.3814(17) . ?
Ge1 F2 1.776(4) . ?
Ge1 O2 2.018(5) . ?
Ge1 F1 1.751(4) . ?
Ge1 O1 1.949(5) . ?
P1 C5 1.815(6) . ?
P1 C1 1.804(7) . ?
P1 C2 1.804(6) . ?
S2 O2 1.493(5) . ?
S2 O5 1.415(6) . ?
S2 O6 1.426(6) . ?
S2 C12 1.830(9) . ?
P2 C3 1.791(7) . ?
P2 C10 1.790(7) . ?
P2 C4 1.803(7) . ?
S1 O1 1.485(5) . ?
S1 O4 1.421(6) . ?
S1 O3 1.423(6) . ?
S1 C11 1.854(8) . ?
F6 C12 1.346(10) . ?
F7 C12 1.299(11) . ?
F8 C12 1.316(10) . ?
F3 C11 1.327(10) . ?
F5 C11 1.340(11) . ?
F4 C11 1.323(11) . ?
C3 H3A 0.9800 . ?
C3 H3B 0.9800 . ?
C3 H3C 0.9800 . ?
C5 C10 1.415(8) . ?
C5 C6 1.400(9) . ?
C9 H9 0.9500 . ?
C9 C10 1.396(8) . ?
C9 C8 1.379(10) . ?
C1 H1A 0.9800 . ?
C1 H1B 0.9800 . ?
C1 H1C 0.9800 . ?
C6 H6 0.9500 . ?
C6 C7 1.371(9) . ?
C2 H2A 0.9800 . ?
C2 H2B 0.9800 . ?
C2 H2C 0.9800 . ?
C4 H4A 0.9800 . ?
C4 H4B 0.9800 . ?
C4 H4C 0.9800 . ?
C8 H8 0.9500 . ?
C8 C7 1.394(9) . ?
C7 H7 0.9500 . ?
